data_2312670
loop_
_publ_author_name
'Wzgarda-Raj, Kinga'
'Dominikowska, Justyna'
'Wojtulewski, S&#x142;awomir'
'Rybarczyk-Pirek, Agnieszka J'

_publ_section_title
;
 X-ray studies of three 3,6-bis(pyridin-2-yl)-1,2,4,5-tetrazine
 cocrystals: an unexpected molecular conformation stabilized by hydrogen
 bonds.
;
_journal_coeditor_code DG3037
_journal_issue 'Pt 2'
_journal_name_full 'Acta crystallographica. Section C, Structural chemistry'
_journal_page_first 52
_journal_page_last 60
_journal_paper_doi 10.1107/S2053229622012256
_journal_volume 79
_journal_year 2023
_chemical_formula_iupac 'C12 H8 N6, 2C6 H3 Br3 O'
_chemical_formula_moiety 'C12 H8 N6, 2(C6 H3 Br3 O)'
_chemical_formula_sum 'C24 H14 Br6 N6 O2'
_chemical_formula_weight 897.81
_chemical_name_systematic
;
3,6-Bis(pyridin-2-yl)-1,2,4,5-tetrazine--2,4,6-tribromophenol (1/2)
;
_space_group_crystal_system triclinic
_space_group_IT_number 2
_space_group_name_Hall '-P 1'
_space_group_name_H-M_alt 'P -1'
_atom_sites_solution_hydrogens mixed
_atom_sites_solution_primary iterative
_audit_creation_method
;
Olex2 1.5
(compiled 2022.04.07 svn.rca3783a0 for OlexSys, GUI svn.r6498)
;
_cell_angle_alpha 93.420(4)
_cell_angle_beta 94.065(4)
_cell_angle_gamma 90.317(4)
_cell_formula_units_Z 1
_cell_length_a 4.6374(2)
_cell_length_b 11.0096(6)
_cell_length_c 13.0262(7)
_cell_measurement_reflns_used 4275
_cell_measurement_temperature 293(2)
_cell_measurement_theta_max 76.3840
_cell_measurement_theta_min 3.4110
_cell_volume 662.18(6)
_computing_cell_refinement
;
CrysAlis PRO (Rigaku OD, 2015)
;
_computing_data_collection
;
CrysAlis PRO (Rigaku OD, 2015)
;
_computing_data_reduction
;
CrysAlis PRO (Rigaku OD, 2015)
;
_computing_molecular_graphics
;
OLEX2 (Dolomanov <i>et al.</i>,  2009)
;
_computing_publication_material
;
OLEX2 (Dolomanov <i>et al.</i>,  2009)
;
_computing_structure_refinement
;
SHELXL2018 (Sheldrick, 2015<i>b</i>)
;
_computing_structure_solution
;
olex2.solve (Bourhis <i>et al.</i>,  2015)
;
_diffrn_ambient_temperature 293(2)
_diffrn_detector 'CCD plate'
_diffrn_detector_area_resol_mean 10.4052
_diffrn_measured_fraction_theta_full 1.000
_diffrn_measured_fraction_theta_max 1.000
_diffrn_measurement_device 'four-circle diffractometer'
_diffrn_measurement_device_type
;
Rigaku OD SuperNova (Dual, Cu at home/near) diffractometer with an Atlas
detector
;
_diffrn_measurement_method '\w scans'
_diffrn_radiation_monochromator mirror
_diffrn_radiation_probe x-ray
_diffrn_radiation_type 'Cu K\a'
_diffrn_radiation_wavelength 1.54184
_diffrn_reflns_av_R_equivalents 0.0352
_diffrn_reflns_av_unetI/netI 0.0302
_diffrn_reflns_limit_h_max 5
_diffrn_reflns_limit_h_min -5
_diffrn_reflns_limit_k_max 8
_diffrn_reflns_limit_k_min -13
_diffrn_reflns_limit_l_max 15
_diffrn_reflns_limit_l_min -15
_diffrn_reflns_number 7368
_diffrn_reflns_theta_full 67.684
_diffrn_reflns_theta_max 68.479
_diffrn_reflns_theta_min 3.408
_diffrn_source 'micro-focus sealed X-ray tube'
_exptl_absorpt_coefficient_mu 11.268
_exptl_absorpt_correction_T_max 1.00000
_exptl_absorpt_correction_T_min 0.39865
_exptl_absorpt_correction_type multi-scan
_exptl_absorpt_process_details
;
(CrysAlis PRO; Rigaku OD, 2015)
;
_exptl_crystal_colour pink
_exptl_crystal_density_diffrn 2.252
_exptl_crystal_description plate
_exptl_crystal_F_000 426
_exptl_crystal_size_max 0.324
_exptl_crystal_size_mid 0.081
_exptl_crystal_size_min 0.039
_refine_diff_density_max 0.493
_refine_diff_density_min -0.852
_refine_ls_extinction_coef 0.00063(18)
_refine_ls_extinction_expression Fc^*^=kFc[1+0.001xFc^2^\l^3^/sin(2\q)]^-1/4^
_refine_ls_extinction_method
;
SHELXL2018 (Sheldrick, 2015<i>b</i>)
;
_refine_ls_goodness_of_fit_ref 1.045
_refine_ls_hydrogen_treatment mixed
_refine_ls_matrix_type full
_refine_ls_number_parameters 177
_refine_ls_number_reflns 2453
_refine_ls_number_restraints 0
_refine_ls_restrained_S_all 1.045
_refine_ls_R_factor_all 0.0329
_refine_ls_R_factor_gt 0.0295
_refine_ls_shift/su_max 0.000
_refine_ls_shift/su_mean 0.000
_refine_ls_structure_factor_coef Fsqd
_refine_ls_weighting_details 'w=1/[\s^2^(Fo^2^)+(0.0549P)^2^+0.1998P] where P=(Fo^2^+2Fc^2^)/3'
_refine_ls_weighting_scheme calc
_refine_ls_wR_factor_gt 0.0777
_refine_ls_wR_factor_ref 0.0803
_reflns_number_gt 2256
_reflns_number_total 2453
_reflns_threshold_expression 'I > 2\s(I)'
_cod_data_source_file dg3037sup1.cif
_cod_data_source_block I
_cod_database_code 2312670
_shelx_space_group_comment
;
The symmetry employed for this shelxl refinement is uniquely defined
by the following loop, which should always be used as a source of
symmetry information in preference to the above space-group names.
They are only intended as comments.
;

loop_
_space_group_symop_operation_xyz
'x, y, z'
'-x, -y, -z'

loop_
_atom_site_type_symbol
_atom_site_label
_atom_site_fract_x
_atom_site_fract_y
_atom_site_fract_z
_atom_site_U_iso_or_equiv
_atom_site_adp_type
_atom_site_calc_flag
_atom_site_occupancy
_atom_site_disorder_assembly
_atom_site_disorder_group
Br Br16 0.72905(8) 0.51264(3) 0.19725(3) 0.02072(13) Uani d 1 . .
Br Br12 -0.02038(7) 0.10806(3) 0.22548(2) 0.01897(13) Uani d 1 . .
Br Br14 0.56558(9) 0.15737(3) -0.13458(3) 0.02480(14) Uani d 1 . .
C C15 0.6032(7) 0.3280(3) 0.0393(3) 0.0206(7) Uani d 1 . .
H H15 0.725097 0.372361 0.001590 0.025 Uiso calc 1 . .
C C16 0.5461(7) 0.3670(3) 0.1383(2) 0.0175(6) Uani d 1 . .
C C11 0.3698(7) 0.3027(3) 0.1984(2) 0.0181(7) Uani d 1 . .
C C13 0.2872(7) 0.1550(3) 0.0516(3) 0.0192(7) Uani d 1 . .
H H13 0.198005 0.084209 0.022140 0.023 Uiso calc 1 . .
C C14 0.4738(8) 0.2206(3) -0.0024(2) 0.0187(7) Uani d 1 . .
C C12 0.2362(7) 0.1976(3) 0.1510(2) 0.0167(6) Uani d 1 . .
O O11 0.3383(5) 0.3448(2) 0.29642(18) 0.0190(5) Uani d 1 . .
N N32 0.0733(6) 0.2651(2) 0.4602(2) 0.0160(5) Uani d 1 . .
N N2 0.4761(6) 0.0901(3) 0.4317(2) 0.0196(6) Uani d 1 . .
C C33 -0.1167(7) 0.3550(3) 0.4751(3) 0.0185(7) Uani d 1 . .
H H33 -0.161399 0.405086 0.421348 0.022 Uiso calc 1 . .
C C3 0.3285(7) 0.0892(3) 0.5170(2) 0.0162(6) Uani d 1 . .
C C31 0.1266(7) 0.1901(3) 0.5370(2) 0.0157(6) Uani d 1 . .
N N1 0.3483(6) 0.0023(3) 0.5857(2) 0.0194(6) Uani d 1 . .
C C35 -0.1900(8) 0.3006(3) 0.6454(3) 0.0195(7) Uani d 1 . .
H H35 -0.275160 0.313340 0.707557 0.023 Uiso calc 1 . .
C C36 -0.0011(7) 0.2045(3) 0.6306(2) 0.0180(6) Uani d 1 . .
H H36 0.039323 0.150894 0.682107 0.022 Uiso calc 1 . .
C C34 -0.2493(7) 0.3770(3) 0.5658(3) 0.0190(7) Uani d 1 . .
H H34 -0.375599 0.441667 0.573475 0.023 Uiso calc 1 . .
H H11 0.263(9) 0.295(4) 0.324(3) 0.022(11) Uiso d 1 . .

loop_
_atom_site_aniso_label
_atom_site_aniso_U_11
_atom_site_aniso_U_22
_atom_site_aniso_U_33
_atom_site_aniso_U_12
_atom_site_aniso_U_13
_atom_site_aniso_U_23
Br16 0.0285(2) 0.0145(2) 0.0190(2) -0.00484(14) 0.00083(14) 0.00078(13)
Br12 0.0209(2) 0.0168(2) 0.0195(2) -0.00331(13) 0.00226(14) 0.00268(13)
Br14 0.0418(3) 0.0192(2) 0.0138(2) -0.00179(15) 0.00553(15) 0.00047(13)
C15 0.0241(17) 0.0198(17) 0.0185(16) 0.0005(13) 0.0014(13) 0.0066(13)
C16 0.0233(17) 0.0140(15) 0.0146(15) -0.0010(12) -0.0031(12) 0.0024(11)
C11 0.0230(17) 0.0160(16) 0.0154(15) 0.0052(13) -0.0006(12) 0.0029(12)
C13 0.0225(17) 0.0167(16) 0.0180(16) -0.0006(13) -0.0022(13) 0.0017(12)
C14 0.0267(18) 0.0182(16) 0.0113(14) 0.0008(13) 0.0010(12) 0.0021(12)
C12 0.0214(16) 0.0141(15) 0.0148(15) -0.0018(12) 0.0002(12) 0.0052(11)
O11 0.0293(13) 0.0160(12) 0.0118(11) -0.0043(10) 0.0030(9) 0.0008(9)
N32 0.0193(14) 0.0155(13) 0.0132(13) -0.0020(10) 0.0015(10) 0.0022(10)
N2 0.0204(14) 0.0179(14) 0.0208(14) 0.0004(11) 0.0007(11) 0.0034(10)
C33 0.0237(17) 0.0117(15) 0.0197(16) -0.0020(12) -0.0036(13) 0.0031(12)
C3 0.0156(15) 0.0155(16) 0.0170(15) -0.0023(12) -0.0022(12) 0.0013(12)
C31 0.0174(15) 0.0146(15) 0.0144(15) -0.0030(12) -0.0036(12) 0.0014(11)
N1 0.0206(14) 0.0191(14) 0.0188(14) 0.0004(11) 0.0006(11) 0.0045(11)
C35 0.0233(17) 0.0196(16) 0.0151(15) -0.0022(13) 0.0005(12) -0.0025(12)
C36 0.0223(17) 0.0161(16) 0.0160(15) -0.0038(12) 0.0009(12) 0.0055(12)
C34 0.0248(17) 0.0144(16) 0.0177(15) 0.0011(13) 0.0004(13) 0.0011(12)

loop_
_atom_type_symbol
_atom_type_description
_atom_type_scat_dispersion_real
_atom_type_scat_dispersion_imag
_atom_type_scat_source
C C 0.0181 0.0091 'International Tables Vol C Tables 4.2.6.8 and 6.1.1.4'
H H 0.0000 0.0000 'International Tables Vol C Tables 4.2.6.8 and 6.1.1.4'
Br Br -0.6763 1.2805 'International Tables Vol C Tables 4.2.6.8 and 6.1.1.4'
N N 0.0311 0.0180 'International Tables Vol C Tables 4.2.6.8 and 6.1.1.4'
O O 0.0492 0.0322 'International Tables Vol C Tables 4.2.6.8 and 6.1.1.4'

loop_
_exptl_crystal_face_index_h
_exptl_crystal_face_index_k
_exptl_crystal_face_index_l
_exptl_crystal_face_perp_dist
0 7 -4 0.0616
0 -7 4 0.0146
-3 1 1 0.1571
3 -1 -1 0.1571
0 2 8 0.0168
0 -2 -8 0.0218
2 4 0 0.1349

loop_
_geom_angle_atom_site_label_1
_geom_angle_atom_site_label_2
_geom_angle_atom_site_label_3
_geom_angle_site_symmetry_1
_geom_angle_site_symmetry_3
_geom_angle
_geom_angle_publ_flag
C16 C15 H15 . . 120.9 ?
C16 C15 C14 . . 118.1(3) ?
C14 C15 H15 . . 120.9 ?
C15 C16 Br16 . . 118.4(3) ?
C15 C16 C11 . . 123.0(3) ?
C11 C16 Br16 . . 118.5(2) ?
C16 C11 C12 . . 116.3(3) ?
O11 C11 C16 . . 118.9(3) ?
O11 C11 C12 . . 124.8(3) ?
C14 C13 H13 . . 120.9 ?
C14 C13 C12 . . 118.2(3) ?
C12 C13 H13 . . 120.9 ?
C15 C14 Br14 . . 119.7(3) ?
C13 C14 Br14 . . 118.6(2) ?
C13 C14 C15 . . 121.7(3) ?
C11 C12 Br12 . . 119.1(2) ?
C13 C12 Br12 . . 118.4(2) ?
C13 C12 C11 . . 122.5(3) ?
C11 O11 H11 . . 108(3) ?
C33 N32 C31 . . 117.5(3) ?
N1 N2 C3 2_656 . 117.0(3) ?
N32 C33 H33 . . 118.2 ?
N32 C33 C34 . . 123.6(3) ?
C34 C33 H33 . . 118.2 ?
N2 C3 C31 . . 118.0(3) ?
N2 C3 N1 . . 124.9(3) ?
N1 C3 C31 . . 117.1(3) ?
N32 C31 C3 . . 116.4(3) ?
N32 C31 C36 . . 122.7(3) ?
C36 C31 C3 . . 121.0(3) ?
N2 N1 C3 2_656 . 118.1(3) ?
C36 C35 H35 . . 120.5 ?
C34 C35 H35 . . 120.5 ?
C34 C35 C36 . . 118.9(3) ?
C31 C36 H36 . . 120.7 ?
C35 C36 C31 . . 118.7(3) ?
C35 C36 H36 . . 120.7 ?
C33 C34 C35 . . 118.5(3) ?
C33 C34 H34 . . 120.7 ?
C35 C34 H34 . . 120.7 ?

loop_
_geom_bond_atom_site_label_1
_geom_bond_atom_site_label_2
_geom_bond_site_symmetry_2
_geom_bond_distance
_geom_bond_publ_flag
Br16 C16 . 1.904(3) ?
Br12 C12 . 1.896(3) ?
Br14 C14 . 1.896(3) ?
C15 H15 . 0.9300 ?
C15 C16 . 1.379(5) ?
C15 C14 . 1.387(5) ?
C16 C11 . 1.390(5) ?
C11 C12 . 1.398(4) ?
C11 O11 . 1.350(4) ?
C13 H13 . 0.9300 ?
C13 C14 . 1.379(5) ?
C13 C12 . 1.387(5) ?
O11 H11 . 0.76(5) ?
N32 C33 . 1.343(4) ?
N32 C31 . 1.345(4) ?
N2 C3 . 1.347(4) ?
N2 N1 2_656 1.326(4) ?
C33 H33 . 0.9300 ?
C33 C34 . 1.380(5) ?
C3 C31 . 1.480(5) ?
C3 N1 . 1.348(4) ?
C31 C36 . 1.393(5) ?
C35 H35 . 0.9300 ?
C35 C36 . 1.390(5) ?
C35 C34 . 1.387(5) ?
C36 H36 . 0.9300 ?
C34 H34 . 0.9300 ?

loop_
_geom_hbond_atom_site_label_D
_geom_hbond_atom_site_label_H
_geom_hbond_atom_site_label_A
_geom_hbond_site_symmetry_A
_geom_hbond_distance_DH
_geom_hbond_distance_HA
_geom_hbond_distance_DA
_geom_hbond_angle_DHA
_geom_hbond_publ_flag
O11 H11 N32 . 0.76(5) 2.08(5) 2.723(4) 142(4) yes

loop_
_geom_torsion_atom_site_label_1
_geom_torsion_atom_site_label_2
_geom_torsion_atom_site_label_3
_geom_torsion_atom_site_label_4
_geom_torsion_site_symmetry_1
_geom_torsion_site_symmetry_2
_geom_torsion_site_symmetry_3
_geom_torsion_site_symmetry_4
_geom_torsion
_geom_torsion_publ_flag
Br16 C16 C11 C12 . . . . 178.9(2) ?
Br16 C16 C11 O11 . . . . -1.0(4) ?
C15 C16 C11 C12 . . . . -3.6(5) ?
C15 C16 C11 O11 . . . . 176.6(3) ?
C16 C15 C14 Br14 . . . . -175.8(2) ?
C16 C15 C14 C13 . . . . 1.5(5) ?
C16 C11 C12 Br12 . . . . -177.4(2) ?
C16 C11 C12 C13 . . . . 3.5(5) ?
C14 C15 C16 Br16 . . . . 178.7(2) ?
C14 C15 C16 C11 . . . . 1.2(5) ?
C14 C13 C12 Br12 . . . . 179.9(2) ?
C14 C13 C12 C11 . . . . -1.0(5) ?
C12 C13 C14 Br14 . . . . 175.7(2) ?
C12 C13 C14 C15 . . . . -1.6(5) ?
O11 C11 C12 Br12 . . . . 2.4(5) ?
O11 C11 C12 C13 . . . . -176.7(3) ?
N32 C33 C34 C35 . . . . -1.8(5) ?
N32 C31 C36 C35 . . . . -0.3(5) ?
N2 C3 C31 N32 . . . . 9.9(4) ?
N2 C3 C31 C36 . . . . -170.7(3) ?
N2 C3 N1 N2 . . . 2_656 -0.6(5) ?
C33 N32 C31 C3 . . . . 177.8(3) ?
C33 N32 C31 C36 . . . . -1.6(5) ?
C3 C31 C36 C35 . . . . -179.8(3) ?
C31 N32 C33 C34 . . . . 2.7(5) ?
C31 C3 N1 N2 . . . 2_656 178.8(3) ?
N1 N2 C3 C31 2_656 . . . -178.8(3) ?
N1 N2 C3 N1 2_656 . . . 0.6(5) ?
N1 C3 C31 N32 . . . . -169.6(3) ?
N1 C3 C31 C36 . . . . 9.9(4) ?
C36 C35 C34 C33 . . . . -0.4(5) ?
C34 C35 C36 C31 . . . . 1.3(5) ?

_cod_database_fobs_code 2312670
